data_7706358
loop_
_publ_author_name
'Brunecker, Carina'
'Arrowsmith, Merle'
'M\"ussig, Jonas H'
'B\"ohnke, Julian'
'Stoy, Andreas'
'He\&s, Merlin'
'Hofmann, Alexander'
'Lenczyk, Carsten'
'Lichtenberg, Crispin'
'Ramler, Jacqueline'
'Rempel, Anna'
'Braunschweig, Holger'

_publ_section_title
;
 Synthesis and characterisation of boranediyl- and diboranediyl-bridged
 diplatinum A-frame complexes.
;
_journal_issue 10
_journal_name_full 'Dalton transactions (Cambridge, England : 2003)'
_journal_page_first 3506
_journal_page_last 3515
_journal_paper_doi 10.1039/d0dt03855e
_journal_volume 50
_journal_year 2021
_chemical_formula_moiety 'C25 H51 B Cl2 P4 Pt2, 2(C H2 Cl2)'
_chemical_formula_sum 'C27 H55 B Cl6 P4 Pt2'
_chemical_formula_weight 1117.28
_chemical_name_systematic 4-Cl(Tip)
_chemical_properties_physical 'Air-sensitive,Moisture-sensitive,Heat-sensitive,slowly decomposes in solution'
_space_group_crystal_system monoclinic
_space_group_IT_number 14
_space_group_name_Hall '-P 2ybc'
_space_group_name_H-M_alt 'P 1 21/c 1'
_atom_sites_solution_hydrogens geom
_atom_sites_solution_primary dual
_atom_sites_solution_secondary difmap
_audit_creation_method SHELXL-2018/3
_audit_update_record
;
2020-11-06 deposited with the CCDC.	2021-01-08 downloaded from the CCDC.
;
_cell_angle_alpha 90
_cell_angle_beta 94.952(14)
_cell_angle_gamma 90
_cell_formula_units_Z 4
_cell_length_a 15.217(7)
_cell_length_b 9.891(3)
_cell_length_c 26.831(9)
_cell_measurement_reflns_used 9894
_cell_measurement_temperature 102(2)
_cell_measurement_theta_max 26.75
_cell_measurement_theta_min 2.20
_cell_volume 4023(3)
_computing_cell_refinement 'Saint+ ver. V8.37A (Bruker AXS)'
_computing_data_collection 'APEX2 ver. 2014.9 (Bruker AXS)'
_computing_data_reduction 'Saint+ ver. V8.37A (Bruker AXS)'
_computing_molecular_graphics 'ShelXLe (Huebschle et all, 2011)'
_computing_publication_material 'SHELXL-2018/3 (Sheldrick, 2018)'
_computing_structure_refinement 'SHELXL-2018/3 (Sheldrick, 2018)'
_computing_structure_solution 'SHELXT (Sheldrick, 2014)'
_diffrn_ambient_temperature 102(2)
_diffrn_detector 'CMOS area detector (Photon II)'
_diffrn_detector_area_resol_mean 7.5
_diffrn_measured_fraction_theta_full 0.999
_diffrn_measured_fraction_theta_max 0.999
_diffrn_measurement_device_type 'Bruker D8 Quest'
_diffrn_measurement_method '\f and \w scans'
_diffrn_radiation_monochromator 'multi-layer mirror'
_diffrn_radiation_type MoK\a
_diffrn_radiation_wavelength 0.71073
_diffrn_reflns_av_R_equivalents 0.0455
_diffrn_reflns_av_unetI/netI 0.0342
_diffrn_reflns_Laue_measured_fraction_full 0.999
_diffrn_reflns_Laue_measured_fraction_max 0.999
_diffrn_reflns_limit_h_max 19
_diffrn_reflns_limit_h_min -19
_diffrn_reflns_limit_k_max 12
_diffrn_reflns_limit_k_min -12
_diffrn_reflns_limit_l_max 34
_diffrn_reflns_limit_l_min -33
_diffrn_reflns_number 46615
_diffrn_reflns_point_group_measured_fraction_full 0.999
_diffrn_reflns_point_group_measured_fraction_max 0.999
_diffrn_reflns_theta_full 26.000
_diffrn_reflns_theta_max 26.774
_diffrn_reflns_theta_min 2.195
_diffrn_source 'microfocus sealed tube (Incoatec ImS)'
_exptl_absorpt_coefficient_mu 7.522
_exptl_absorpt_correction_T_max 0.3824
_exptl_absorpt_correction_T_min 0.2572
_exptl_absorpt_correction_type multi-scan
_exptl_absorpt_process_details 'SadAbs 2016/2 (Bruker AXS)'
_exptl_crystal_colour yellow
_exptl_crystal_density_diffrn 1.845
_exptl_crystal_description block
_exptl_crystal_F_000 2160
_exptl_crystal_recrystallization_method 'Re-crystallisation from solvent: CH2Cl2'
_exptl_crystal_size_max 0.266
_exptl_crystal_size_mid 0.175
_exptl_crystal_size_min 0.119
_refine_diff_density_max 0.718
_refine_diff_density_min -0.585
_refine_diff_density_rms 0.128
_refine_ls_extinction_method none
_refine_ls_goodness_of_fit_ref 1.048
_refine_ls_hydrogen_treatment constr
_refine_ls_matrix_type full
_refine_ls_number_parameters 403
_refine_ls_number_reflns 8584
_refine_ls_number_restraints 27
_refine_ls_restrained_S_all 1.058
_refine_ls_R_factor_all 0.0321
_refine_ls_R_factor_gt 0.0242
_refine_ls_shift/su_max 0.003
_refine_ls_shift/su_mean 0.000
_refine_ls_structure_factor_coef Fsqd
_refine_ls_weighting_details 'w=1/[\s^2^(Fo^2^)+(0.0112P)^2^+4.9113P] where P=(Fo^2^+2Fc^2^)/3'
_refine_ls_weighting_scheme calc
_refine_ls_wR_factor_gt 0.0423
_refine_ls_wR_factor_ref 0.0449
_reflns_Friedel_coverage 0.000
_reflns_number_gt 7530
_reflns_number_total 8584
_reflns_threshold_expression 'I > 2\s(I)'
_cod_data_source_file d0dt03855e2.cif
_cod_data_source_block test_a_CCDC1
_cod_depositor_comments 'Adding full bibliography for 7706356--7706368.cif.'
_cod_original_sg_symbol_H-M 'P 21/c'
_cod_database_code 7706358
_shelx_shelxl_version_number 2018/3
_shelx_space_group_comment
;
The symmetry employed for this shelxl refinement is uniquely defined
by the following loop, which should always be used as a source of
symmetry information in preference to the above space-group names.
They are only intended as comments.
;

loop_
_space_group_symop_operation_xyz
'x, y, z'
'-x, y+1/2, -z+1/2'
'-x, -y, -z'
'x, -y-1/2, z-1/2'

loop_
_atom_site_label
_atom_site_type_symbol
_atom_site_fract_x
_atom_site_fract_y
_atom_site_fract_z
_atom_site_U_iso_or_equiv
_atom_site_adp_type
_atom_site_occupancy
_atom_site_site_symmetry_order
_atom_site_calc_flag
_atom_site_refinement_flags_posn
_atom_site_refinement_flags_adp
_atom_site_refinement_flags_occupancy
_atom_site_disorder_assembly
_atom_site_disorder_group
C1_3 C 0.239(2) 0.749(3) 0.3625(12) 0.083(5) Uani 0.34(2) 1 d D U P A 1
H1A_3 H 0.178327 0.759702 0.372012 0.100 Uiso 0.34(2) 1 calc R U P A 1
H1AB_3 H 0.245108 0.803359 0.331969 0.100 Uiso 0.34(2) 1 calc R U P A 1
Cl1_3 Cl 0.3124(9) 0.810(3) 0.4104(7) 0.109(4) Uani 0.34(2) 1 d D U P A 1
Cl2_3 Cl 0.2579(10) 0.5820(16) 0.3497(4) 0.068(3) Uani 0.34(2) 1 d D U P A 1
C1_31 C 0.2362(8) 0.7532(10) 0.3721(6) 0.055(3) Uani 0.66(2) 1 d D U P A -1
H1A_31 H 0.211918 0.795607 0.340447 0.066 Uiso 0.66(2) 1 calc R U P A -1
H1AB_31 H 0.186736 0.740218 0.393290 0.066 Uiso 0.66(2) 1 calc R U P A -1
Cl1_31 Cl 0.3116(3) 0.8637(7) 0.40239(16) 0.0506(15) Uani 0.66(2) 1 d D U P A -1
Cl2_31 Cl 0.2787(7) 0.5953(7) 0.3585(4) 0.097(2) Uani 0.66(2) 1 d D U P A -1
C1_4 C 0.5087(4) 0.1040(6) 0.42620(17) 0.0508(14) Uani 1 1 d . . . . .
H1A_4 H 0.539296 0.116188 0.395417 0.061 Uiso 1 1 calc R U . . .
H1AB_4 H 0.483295 0.011817 0.425474 0.061 Uiso 1 1 calc R U . . .
Cl1_4 Cl 0.42404(9) 0.22117(14) 0.42657(4) 0.0473(3) Uani 1 1 d . . . . .
Cl2_4 Cl 0.58607(9) 0.11948(15) 0.47886(5) 0.0526(4) Uani 1 1 d . . . . .
Pt1_1 Pt 0.82494(2) 0.51897(2) 0.28266(2) 0.01214(4) Uani 1 1 d . . . . .
C1_1 C 0.9098(2) 0.2802(4) 0.37221(13) 0.0196(8) Uani 1 1 d . . . . .
H1A_1 H 0.939560 0.349957 0.394131 0.024 Uiso 1 1 calc R U . . .
H1AB_1 H 0.944406 0.195724 0.376885 0.024 Uiso 1 1 calc R U . . .
Cl1_1 Cl 0.60825(6) 0.14219(9) 0.31525(3) 0.01747(19) Uani 1 1 d . . . . .
P2_1 P 0.59631(6) 0.46526(10) 0.28437(3) 0.0153(2) Uani 1 1 d . . . . .
B1_1 B 0.7713(3) 0.5223(4) 0.34913(15) 0.0150(9) Uani 1 1 d . . . . .
Pt2_1 Pt 0.69525(2) 0.35492(2) 0.34020(2) 0.01296(4) Uani 1 1 d . . . . .
C2_1 C 0.6159(2) 0.6455(4) 0.27350(13) 0.0167(8) Uani 1 1 d . . . . .
H2A_1 H 0.604712 0.696507 0.304061 0.020 Uiso 1 1 calc R U . . .
H2AB_1 H 0.573099 0.677337 0.246121 0.020 Uiso 1 1 calc R U . . .
Cl2_1 Cl 0.88546(6) 0.49686(9) 0.19875(3) 0.01816(19) Uani 1 1 d . . . . .
P3_1 P 0.91121(6) 0.33484(10) 0.30695(3) 0.0156(2) Uani 1 1 d . . . . .
C3_1 C 0.7926(3) 0.0680(4) 0.39545(14) 0.0237(9) Uani 1 1 d . . . . .
H3A_1 H 0.738232 0.041936 0.410075 0.036 Uiso 1 1 calc R U . . .
H3B_1 H 0.843618 0.033085 0.416295 0.036 Uiso 1 1 calc R U . . .
H3C_1 H 0.792291 0.030242 0.361672 0.036 Uiso 1 1 calc R U . . .
P4_1 P 0.79922(7) 0.25078(10) 0.39233(3) 0.0171(2) Uani 1 1 d . . . . .
C5_1 C 0.8786(3) 0.1843(4) 0.27161(14) 0.0225(9) Uani 1 1 d . . . . .
H5A_1 H 0.917581 0.109201 0.282644 0.034 Uiso 1 1 calc R U . . .
H5B_1 H 0.882963 0.201065 0.235914 0.034 Uiso 1 1 calc R U . . .
H5C_1 H 0.817592 0.161048 0.277162 0.034 Uiso 1 1 calc R U . . .
C6_1 C 1.0275(2) 0.3505(4) 0.29836(14) 0.0227(9) Uani 1 1 d . . . . .
H6A_1 H 1.056745 0.263321 0.305256 0.034 Uiso 1 1 calc R U . . .
H6B_1 H 1.054098 0.418954 0.321367 0.034 Uiso 1 1 calc R U . . .
H6C_1 H 1.034694 0.377541 0.263809 0.034 Uiso 1 1 calc R U . . .
C7_1 C 0.7158(3) 0.7155(4) 0.19056(13) 0.0265(10) Uani 1 1 d . . . . .
H7A_1 H 0.668778 0.781894 0.182910 0.040 Uiso 1 1 calc R U . . .
H7B_1 H 0.700732 0.631003 0.172748 0.040 Uiso 1 1 calc R U . . .
H7C_1 H 0.771394 0.750781 0.179925 0.040 Uiso 1 1 calc R U . . .
C8_1 C 0.7481(3) 0.8494(4) 0.28380(16) 0.0287(10) Uani 1 1 d . . . . .
H8A_1 H 0.699152 0.909694 0.272710 0.043 Uiso 1 1 calc R U . . .
H8B_1 H 0.803154 0.885567 0.272786 0.043 Uiso 1 1 calc R U . . .
H8C_1 H 0.752937 0.842967 0.320387 0.043 Uiso 1 1 calc R U . . .
C9_1 C 0.5908(3) 0.3946(4) 0.22192(13) 0.0215(9) Uani 1 1 d . . . . .
H9A_1 H 0.545029 0.441485 0.200528 0.032 Uiso 1 1 calc R U . . .
H9B_1 H 0.576495 0.298182 0.223300 0.032 Uiso 1 1 calc R U . . .
H9C_1 H 0.647923 0.406022 0.208133 0.032 Uiso 1 1 calc R U . . .
C10_1 C 0.4836(2) 0.4630(4) 0.30106(14) 0.0223(9) Uani 1 1 d . . . . .
H10A_1 H 0.444926 0.504054 0.274112 0.033 Uiso 1 1 calc R U . . .
H10B_1 H 0.479536 0.514265 0.332030 0.033 Uiso 1 1 calc R U . . .
H10C_1 H 0.465213 0.369328 0.306082 0.033 Uiso 1 1 calc R U . . .
C4_1 C 0.8109(3) 0.3019(4) 0.45763(13) 0.0266(10) Uani 1 1 d . . . . .
H4A_1 H 0.759082 0.272210 0.474000 0.040 Uiso 1 1 calc R U . . .
H4B_1 H 0.815837 0.400561 0.459736 0.040 Uiso 1 1 calc R U . . .
H4C_1 H 0.864026 0.260500 0.474356 0.040 Uiso 1 1 calc R U . . .
P1_1 P 0.72785(6) 0.68372(10) 0.25717(3) 0.0153(2) Uani 1 1 d . . . . .
C1_2 C 0.7857(3) 0.6213(4) 0.39586(13) 0.0153(8) Uani 1 1 d . . . . .
C2_2 C 0.7149(3) 0.6605(4) 0.42434(13) 0.0179(8) Uani 1 1 d . . . . .
C3_2 C 0.7309(3) 0.7390(4) 0.46718(13) 0.0193(8) Uani 1 1 d . . . . .
H3_2 H 0.682271 0.764172 0.485113 0.023 Uiso 1 1 calc R U . . .
C4_2 C 0.8138(3) 0.7819(4) 0.48480(13) 0.0217(9) Uani 1 1 d . . . . .
C5_2 C 0.8830(3) 0.7459(4) 0.45728(13) 0.0204(9) Uani 1 1 d . . . . .
H5_2 H 0.940825 0.775008 0.468562 0.024 Uiso 1 1 calc R U . . .
C6_2 C 0.8715(3) 0.6686(4) 0.41359(13) 0.0167(8) Uani 1 1 d . . . . .
C7_2 C 0.9529(3) 0.6425(4) 0.38623(14) 0.0211(9) Uani 1 1 d . . . . .
H7_2 H 0.938348 0.567992 0.361695 0.025 Uiso 1 1 calc R U . . .
C8_2 C 0.9767(3) 0.7673(4) 0.35656(15) 0.0328(11) Uani 1 1 d . . . . .
H8A_2 H 1.028381 0.747490 0.338418 0.049 Uiso 1 1 calc R U . . .
H8B_2 H 0.990112 0.842884 0.379595 0.049 Uiso 1 1 calc R U . . .
H8C_2 H 0.926826 0.791587 0.332664 0.049 Uiso 1 1 calc R U . . .
C9_2 C 1.0320(3) 0.5963(5) 0.42124(15) 0.0322(11) Uani 1 1 d . . . . .
H9A_2 H 1.078624 0.563291 0.401349 0.048 Uiso 1 1 calc R U . . .
H9B_2 H 1.013670 0.523485 0.442838 0.048 Uiso 1 1 calc R U . . .
H9C_2 H 1.054300 0.672612 0.441927 0.048 Uiso 1 1 calc R U . . .
C10_2 C 0.6192(3) 0.6228(4) 0.41031(14) 0.0251(9) Uani 1 1 d . . . . .
H10_2 H 0.616657 0.573127 0.377756 0.030 Uiso 1 1 calc R U . . .
C11_2 C 0.5613(3) 0.7484(5) 0.40251(16) 0.0353(11) Uani 1 1 d . . . . .
H11A_2 H 0.502232 0.721788 0.388413 0.053 Uiso 1 1 calc R U . . .
H11B_2 H 0.587451 0.810339 0.379417 0.053 Uiso 1 1 calc R U . . .
H11C_2 H 0.556893 0.793725 0.434684 0.053 Uiso 1 1 calc R U . . .
C12_2 C 0.5836(3) 0.5285(5) 0.44879(17) 0.0416(13) Uani 1 1 d . . . . .
H12A_2 H 0.521688 0.507420 0.438742 0.062 Uiso 1 1 calc R U . . .
H12B_2 H 0.588140 0.572752 0.481590 0.062 Uiso 1 1 calc R U . . .
H12C_2 H 0.618150 0.444752 0.450756 0.062 Uiso 1 1 calc R U . . .
C13_2 C 0.8261(3) 0.8589(4) 0.53401(14) 0.0302(10) Uani 1 1 d . . . . .
H13_2 H 0.769869 0.908816 0.537837 0.036 Uiso 1 1 calc R U . . .
C14_2 C 0.8387(3) 0.7586(5) 0.57738(14) 0.0382(12) Uani 1 1 d . . . . .
H14A_2 H 0.844706 0.808098 0.609132 0.057 Uiso 1 1 calc R U . . .
H14B_2 H 0.891982 0.704899 0.574073 0.057 Uiso 1 1 calc R U . . .
H14C_2 H 0.787410 0.698431 0.576744 0.057 Uiso 1 1 calc R U . . .
C15_2 C 0.8988(4) 0.9614(5) 0.53711(16) 0.0468(14) Uani 1 1 d . . . . .
H15A_2 H 0.896475 1.015014 0.567684 0.070 Uiso 1 1 calc R U . . .
H15B_2 H 0.891601 1.021157 0.507906 0.070 Uiso 1 1 calc R U . . .
H15C_2 H 0.955772 0.915071 0.537760 0.070 Uiso 1 1 calc R U . . .

loop_
_atom_site_aniso_label
_atom_site_aniso_U_11
_atom_site_aniso_U_22
_atom_site_aniso_U_33
_atom_site_aniso_U_23
_atom_site_aniso_U_13
_atom_site_aniso_U_12
C1_3 0.073(8) 0.104(9) 0.068(7) 0.004(7) -0.022(7) -0.010(8)
Cl1_3 0.096(6) 0.132(10) 0.095(6) -0.021(7) -0.019(5) -0.023(6)
Cl2_3 0.061(5) 0.097(7) 0.045(4) 0.008(4) -0.005(3) 0.024(4)
C1_31 0.029(4) 0.039(5) 0.095(6) 0.008(4) -0.003(4) -0.004(4)
Cl1_31 0.0387(17) 0.071(3) 0.0418(17) -0.0111(14) 0.0026(11) -0.0018(15)
Cl2_31 0.070(4) 0.067(3) 0.153(5) -0.031(3) 0.009(3) 0.018(2)
C1_4 0.056(4) 0.067(4) 0.029(3) -0.003(3) 0.004(2) 0.014(3)
Cl1_4 0.0380(7) 0.0604(9) 0.0432(7) -0.0094(6) 0.0013(6) 0.0059(6)
Cl2_4 0.0371(7) 0.0727(10) 0.0470(7) 0.0213(7) -0.0023(6) -0.0122(7)
Pt1_1 0.01234(7) 0.01190(7) 0.01216(7) -0.00133(5) 0.00097(5) 0.00010(6)
C1_1 0.017(2) 0.019(2) 0.021(2) 0.0023(16) -0.0060(16) 0.0004(16)
Cl1_1 0.0195(5) 0.0128(4) 0.0195(4) -0.0015(4) -0.0016(4) -0.0048(4)
P2_1 0.0137(5) 0.0158(5) 0.0162(5) -0.0005(4) 0.0007(4) -0.0015(4)
B1_1 0.013(2) 0.016(2) 0.016(2) 0.0010(17) -0.0005(16) 0.0036(17)
Pt2_1 0.01397(7) 0.01272(7) 0.01208(7) -0.00086(6) 0.00049(5) -0.00195(6)
C2_1 0.017(2) 0.0143(19) 0.0189(19) 0.0009(16) 0.0029(15) 0.0018(16)
Cl2_1 0.0240(5) 0.0175(5) 0.0139(4) 0.0004(4) 0.0068(4) 0.0041(4)
P3_1 0.0145(5) 0.0150(5) 0.0172(5) -0.0003(4) 0.0000(4) 0.0006(4)
C3_1 0.031(2) 0.019(2) 0.020(2) 0.0029(17) -0.0033(18) -0.0045(18)
P4_1 0.0204(5) 0.0161(5) 0.0142(5) 0.0014(4) -0.0021(4) -0.0022(4)
C5_1 0.027(2) 0.016(2) 0.024(2) -0.0041(17) 0.0018(17) 0.0007(17)
C6_1 0.016(2) 0.024(2) 0.028(2) 0.0001(18) 0.0023(17) 0.0009(17)
C7_1 0.026(2) 0.033(2) 0.021(2) 0.0100(18) 0.0044(17) 0.0104(19)
C8_1 0.027(2) 0.013(2) 0.046(3) -0.0009(19) 0.005(2) -0.0013(18)
C9_1 0.026(2) 0.021(2) 0.0173(19) -0.0028(16) -0.0034(16) -0.0019(17)
C10_1 0.013(2) 0.027(2) 0.027(2) -0.0011(18) 0.0009(16) -0.0002(17)
C4_1 0.038(3) 0.025(2) 0.0169(19) -0.0005(17) -0.0017(18) 0.001(2)
P1_1 0.0141(5) 0.0131(5) 0.0189(5) 0.0011(4) 0.0029(4) 0.0012(4)
C1_2 0.021(2) 0.0118(19) 0.0136(18) 0.0005(15) 0.0026(15) -0.0014(16)
C2_2 0.024(2) 0.015(2) 0.0148(18) 0.0003(15) 0.0030(16) -0.0044(16)
C3_2 0.025(2) 0.015(2) 0.0183(19) -0.0033(16) 0.0091(16) 0.0021(17)
C4_2 0.036(3) 0.018(2) 0.0116(18) 0.0013(16) 0.0023(17) 0.0008(18)
C5_2 0.022(2) 0.017(2) 0.021(2) 0.0018(16) -0.0025(16) -0.0061(17)
C6_2 0.020(2) 0.0141(19) 0.0153(18) 0.0014(15) -0.0005(15) -0.0029(16)
C7_2 0.017(2) 0.025(2) 0.021(2) -0.0066(17) -0.0018(16) -0.0037(17)
C8_2 0.032(3) 0.039(3) 0.027(2) -0.001(2) 0.0040(19) -0.015(2)
C9_2 0.021(2) 0.041(3) 0.033(2) -0.008(2) -0.0036(19) -0.003(2)
C10_2 0.025(2) 0.030(2) 0.022(2) -0.0112(18) 0.0083(17) -0.0029(19)
C11_2 0.023(2) 0.048(3) 0.035(2) -0.019(2) 0.0027(19) 0.010(2)
C12_2 0.041(3) 0.046(3) 0.041(3) -0.011(2) 0.021(2) -0.020(2)
C13_2 0.036(3) 0.030(2) 0.023(2) -0.0115(19) -0.0031(19) 0.001(2)
C14_2 0.043(3) 0.057(3) 0.014(2) 0.000(2) -0.0023(19) -0.017(3)
C15_2 0.079(4) 0.036(3) 0.025(2) -0.008(2) -0.004(2) -0.019(3)

loop_
_atom_type_symbol
_atom_type_description
_atom_type_scat_dispersion_real
_atom_type_scat_dispersion_imag
_atom_type_scat_source
C C 0.0033 0.0016 'International Tables Vol C Tables 4.2.6.8 and 6.1.1.4'
H H 0.0000 0.0000 'International Tables Vol C Tables 4.2.6.8 and 6.1.1.4'
B B 0.0013 0.0007 'International Tables Vol C Tables 4.2.6.8 and 6.1.1.4'
P P 0.1023 0.0942 'International Tables Vol C Tables 4.2.6.8 and 6.1.1.4'
Cl Cl 0.1484 0.1585 'International Tables Vol C Tables 4.2.6.8 and 6.1.1.4'
Pt Pt -1.7033 8.3905 'International Tables Vol C Tables 4.2.6.8 and 6.1.1.4'

loop_
_exptl_crystal_face_index_h
_exptl_crystal_face_index_k
_exptl_crystal_face_index_l
_exptl_crystal_face_perp_dist
0.00 -1.00 -1.00 0.1130
1.00 1.00 -1.00 0.0740
1.00 1.00 1.00 0.0450
1.00 0.00 -1.00 0.0320
-1.00 0.00 1.00 0.0590
1.00 0.00 1.00 0.0270
-1.00 0.00 -1.00 0.0820
1.00 -1.00 0.00 0.0490
-1.00 1.00 0.00 0.0930
0.00 1.00 1.00 0.0630
0.00 1.00 -1.00 0.0820

loop_
_geom_angle_atom_site_label_1
_geom_angle_atom_site_label_2
_geom_angle_atom_site_label_3
_geom_angle
_geom_angle_site_symmetry_1
_geom_angle_site_symmetry_3
_geom_angle_publ_flag
Cl2_31 C1_3 Cl2_3 13.5(6) . . ?
Cl2_31 C1_3 Cl1_3 99.0(13) . . ?
Cl2_3 C1_3 Cl1_3 112.2(14) . . ?
Cl2_31 C1_3 Cl1_31 113.8(15) . . ?
Cl2_3 C1_3 Cl1_31 127.3(15) . . ?
Cl1_3 C1_3 Cl1_31 17.9(9) . . ?
Cl2_31 C1_3 H1A_3 118.1 . . ?
Cl2_3 C1_3 H1A_3 109.2 . . ?
Cl1_3 C1_3 H1A_3 109.2 . . ?
Cl1_31 C1_3 H1A_3 108.0 . . ?
Cl2_31 C1_3 H1AB_3 113.0 . . ?
Cl2_3 C1_3 H1AB_3 109.2 . . ?
Cl1_3 C1_3 H1AB_3 109.2 . . ?
Cl1_31 C1_3 H1AB_3 93.2 . . ?
H1A_3 C1_3 H1AB_3 107.9 . . ?
Cl1_31 Cl1_3 C1_31 95(2) . . ?
Cl1_31 Cl1_3 C1_3 93(2) . . ?
C1_31 Cl1_3 C1_3 8(2) . . ?
C1_3 Cl2_3 C1_31 7.8(17) . . ?
Cl1_3 C1_31 Cl1_31 19.2(9) . . ?
Cl1_3 C1_31 Cl2_31 100.9(9) . . ?
Cl1_31 C1_31 Cl2_31 114.8(6) . . ?
Cl1_3 C1_31 Cl2_3 113.4(11) . . ?
Cl1_31 C1_31 Cl2_3 127.1(7) . . ?
Cl2_31 C1_31 Cl2_3 12.5(5) . . ?
Cl1_3 C1_31 H1A_31 127.2 . . ?
Cl1_31 C1_31 H1A_31 108.6 . . ?
Cl2_31 C1_31 H1A_31 108.6 . . ?
Cl2_3 C1_31 H1A_31 100.0 . . ?
Cl1_3 C1_31 H1AB_31 103.0 . . ?
Cl1_31 C1_31 H1AB_31 108.6 . . ?
Cl2_31 C1_31 H1AB_31 108.6 . . ?
Cl2_3 C1_31 H1AB_31 103.6 . . ?
H1A_31 C1_31 H1AB_31 107.5 . . ?
Cl1_3 Cl1_31 C1_31 65.4(17) . . ?
Cl1_3 Cl1_31 C1_3 69.0(19) . . ?
C1_31 Cl1_31 C1_3 7.7(19) . . ?
C1_3 Cl2_31 C1_31 8.5(17) . . ?
Cl1_4 C1_4 Cl2_4 112.5(3) . . ?
Cl1_4 C1_4 H1A_4 109.1 . . ?
Cl2_4 C1_4 H1A_4 109.1 . . ?
Cl1_4 C1_4 H1AB_4 109.1 . . ?
Cl2_4 C1_4 H1AB_4 109.1 . . ?
H1A_4 C1_4 H1AB_4 107.8 . . ?
B1_1 Pt1_1 P1_1 87.26(12) . . ?
B1_1 Pt1_1 P3_1 91.55(12) . . ?
P1_1 Pt1_1 P3_1 173.74(4) . . ?
B1_1 Pt1_1 Cl2_1 175.39(12) . . ?
P1_1 Pt1_1 Cl2_1 94.12(4) . . ?
P3_1 Pt1_1 Cl2_1 86.60(3) . . ?
B1_1 Pt1_1 Pt2_1 40.59(12) . . ?
P1_1 Pt1_1 Pt2_1 95.80(4) . . ?
P3_1 Pt1_1 Pt2_1 79.37(4) . . ?
Cl2_1 Pt1_1 Pt2_1 134.82(2) . . ?
P3_1 C1_1 P4_1 114.46(19) . . ?
P3_1 C1_1 H1A_1 108.6 . . ?
P4_1 C1_1 H1A_1 108.6 . . ?
P3_1 C1_1 H1AB_1 108.6 . . ?
P4_1 C1_1 H1AB_1 108.6 . . ?
H1A_1 C1_1 H1AB_1 107.6 . . ?
C10_1 P2_1 C9_1 104.78(18) . . ?
C10_1 P2_1 C2_1 102.82(18) . . ?
C9_1 P2_1 C2_1 102.88(17) . . ?
C10_1 P2_1 Pt2_1 114.40(13) . . ?
C9_1 P2_1 Pt2_1 113.22(13) . . ?
C2_1 P2_1 Pt2_1 117.22(13) . . ?
C1_2 B1_1 Pt2_1 129.5(3) . . ?
C1_2 B1_1 Pt1_1 131.7(3) . . ?
Pt2_1 B1_1 Pt1_1 98.77(18) . . ?
B1_1 Pt2_1 P4_1 86.40(12) . . ?
B1_1 Pt2_1 P2_1 91.40(12) . . ?
P4_1 Pt2_1 P2_1 176.51(4) . . ?
B1_1 Pt2_1 Cl1_1 170.93(12) . . ?
P4_1 Pt2_1 Cl1_1 96.09(4) . . ?
P2_1 Pt2_1 Cl1_1 85.68(4) . . ?
B1_1 Pt2_1 Pt1_1 40.64(12) . . ?
P4_1 Pt2_1 Pt1_1 96.06(4) . . ?
P2_1 Pt2_1 Pt1_1 80.52(4) . . ?
Cl1_1 Pt2_1 Pt1_1 130.30(3) . . ?
P2_1 C2_1 P1_1 113.89(19) . . ?
P2_1 C2_1 H2A_1 108.8 . . ?
P1_1 C2_1 H2A_1 108.8 . . ?
P2_1 C2_1 H2AB_1 108.8 . . ?
P1_1 C2_1 H2AB_1 108.8 . . ?
H2A_1 C2_1 H2AB_1 107.7 . . ?
C6_1 P3_1 C5_1 103.30(19) . . ?
C6_1 P3_1 C1_1 103.79(18) . . ?
C5_1 P3_1 C1_1 103.43(18) . . ?
C6_1 P3_1 Pt1_1 115.82(13) . . ?
C5_1 P3_1 Pt1_1 112.20(14) . . ?
C1_1 P3_1 Pt1_1 116.68(13) . . ?
P4_1 C3_1 H3A_1 109.5 . . ?
P4_1 C3_1 H3B_1 109.5 . . ?
H3A_1 C3_1 H3B_1 109.5 . . ?
P4_1 C3_1 H3C_1 109.5 . . ?
H3A_1 C3_1 H3C_1 109.5 . . ?
H3B_1 C3_1 H3C_1 109.5 . . ?
C3_1 P4_1 C4_1 103.54(18) . . ?
C3_1 P4_1 C1_1 103.19(19) . . ?
C4_1 P4_1 C1_1 102.93(19) . . ?
C3_1 P4_1 Pt2_1 116.29(14) . . ?
C4_1 P4_1 Pt2_1 118.25(14) . . ?
C1_1 P4_1 Pt2_1 110.82(12) . . ?
P3_1 C5_1 H5A_1 109.5 . . ?
P3_1 C5_1 H5B_1 109.5 . . ?
H5A_1 C5_1 H5B_1 109.5 . . ?
P3_1 C5_1 H5C_1 109.5 . . ?
H5A_1 C5_1 H5C_1 109.5 . . ?
H5B_1 C5_1 H5C_1 109.5 . . ?
P3_1 C6_1 H6A_1 109.5 . . ?
P3_1 C6_1 H6B_1 109.5 . . ?
H6A_1 C6_1 H6B_1 109.5 . . ?
P3_1 C6_1 H6C_1 109.5 . . ?
H6A_1 C6_1 H6C_1 109.5 . . ?
H6B_1 C6_1 H6C_1 109.5 . . ?
P1_1 C7_1 H7A_1 109.5 . . ?
P1_1 C7_1 H7B_1 109.5 . . ?
H7A_1 C7_1 H7B_1 109.5 . . ?
P1_1 C7_1 H7C_1 109.5 . . ?
H7A_1 C7_1 H7C_1 109.5 . . ?
H7B_1 C7_1 H7C_1 109.5 . . ?
P1_1 C8_1 H8A_1 109.5 . . ?
P1_1 C8_1 H8B_1 109.5 . . ?
H8A_1 C8_1 H8B_1 109.5 . . ?
P1_1 C8_1 H8C_1 109.5 . . ?
H8A_1 C8_1 H8C_1 109.5 . . ?
H8B_1 C8_1 H8C_1 109.5 . . ?
P2_1 C9_1 H9A_1 109.5 . . ?
P2_1 C9_1 H9B_1 109.5 . . ?
H9A_1 C9_1 H9B_1 109.5 . . ?
P2_1 C9_1 H9C_1 109.5 . . ?
H9A_1 C9_1 H9C_1 109.5 . . ?
H9B_1 C9_1 H9C_1 109.5 . . ?
P2_1 C10_1 H10A_1 109.5 . . ?
P2_1 C10_1 H10B_1 109.5 . . ?
H10A_1 C10_1 H10B_1 109.5 . . ?
P2_1 C10_1 H10C_1 109.5 . . ?
H10A_1 C10_1 H10C_1 109.5 . . ?
H10B_1 C10_1 H10C_1 109.5 . . ?
P4_1 C4_1 H4A_1 109.5 . . ?
P4_1 C4_1 H4B_1 109.5 . . ?
H4A_1 C4_1 H4B_1 109.5 . . ?
P4_1 C4_1 H4C_1 109.5 . . ?
H4A_1 C4_1 H4C_1 109.5 . . ?
H4B_1 C4_1 H4C_1 109.5 . . ?
C8_1 P1_1 C7_1 103.5(2) . . ?
C8_1 P1_1 C2_1 102.89(18) . . ?
C7_1 P1_1 C2_1 104.76(18) . . ?
C8_1 P1_1 Pt1_1 116.71(15) . . ?
C7_1 P1_1 Pt1_1 115.54(14) . . ?
C2_1 P1_1 Pt1_1 111.99(12) . . ?
C2_2 C1_2 C6_2 116.3(3) . . ?
C2_2 C1_2 B1_1 122.0(3) . . ?
C6_2 C1_2 B1_1 121.6(3) . . ?
C3_2 C2_2 C1_2 120.4(4) . . ?
C3_2 C2_2 C10_2 116.0(3) . . ?
C1_2 C2_2 C10_2 123.6(3) . . ?
C4_2 C3_2 C2_2 123.1(4) . . ?
C4_2 C3_2 H3_2 118.4 . . ?
C2_2 C3_2 H3_2 118.4 . . ?
C3_2 C4_2 C5_2 117.0(3) . . ?
C3_2 C4_2 C13_2 119.5(4) . . ?
C5_2 C4_2 C13_2 123.4(4) . . ?
C4_2 C5_2 C6_2 122.8(4) . . ?
C4_2 C5_2 H5_2 118.6 . . ?
C6_2 C5_2 H5_2 118.6 . . ?
C5_2 C6_2 C1_2 120.2(4) . . ?
C5_2 C6_2 C7_2 116.8(3) . . ?
C1_2 C6_2 C7_2 122.9(3) . . ?
C6_2 C7_2 C8_2 110.8(3) . . ?
C6_2 C7_2 C9_2 112.7(3) . . ?
C8_2 C7_2 C9_2 110.5(3) . . ?
C6_2 C7_2 H7_2 107.5 . . ?
C8_2 C7_2 H7_2 107.5 . . ?
C9_2 C7_2 H7_2 107.5 . . ?
C7_2 C8_2 H8A_2 109.5 . . ?
C7_2 C8_2 H8B_2 109.5 . . ?
H8A_2 C8_2 H8B_2 109.5 . . ?
C7_2 C8_2 H8C_2 109.5 . . ?
H8A_2 C8_2 H8C_2 109.5 . . ?
H8B_2 C8_2 H8C_2 109.5 . . ?
C7_2 C9_2 H9A_2 109.5 . . ?
C7_2 C9_2 H9B_2 109.5 . . ?
H9A_2 C9_2 H9B_2 109.5 . . ?
C7_2 C9_2 H9C_2 109.5 . . ?
H9A_2 C9_2 H9C_2 109.5 . . ?
H9B_2 C9_2 H9C_2 109.5 . . ?
C2_2 C10_2 C12_2 111.8(3) . . ?
C2_2 C10_2 C11_2 111.4(3) . . ?
C12_2 C10_2 C11_2 110.8(4) . . ?
C2_2 C10_2 H10_2 107.5 . . ?
C12_2 C10_2 H10_2 107.5 . . ?
C11_2 C10_2 H10_2 107.5 . . ?
C10_2 C11_2 H11A_2 109.5 . . ?
C10_2 C11_2 H11B_2 109.5 . . ?
H11A_2 C11_2 H11B_2 109.5 . . ?
C10_2 C11_2 H11C_2 109.5 . . ?
H11A_2 C11_2 H11C_2 109.5 . . ?
H11B_2 C11_2 H11C_2 109.5 . . ?
C10_2 C12_2 H12A_2 109.5 . . ?
C10_2 C12_2 H12B_2 109.5 . . ?
H12A_2 C12_2 H12B_2 109.5 . . ?
C10_2 C12_2 H12C_2 109.5 . . ?
H12A_2 C12_2 H12C_2 109.5 . . ?
H12B_2 C12_2 H12C_2 109.5 . . ?
C15_2 C13_2 C4_2 114.9(4) . . ?
C15_2 C13_2 C14_2 110.7(4) . . ?
C4_2 C13_2 C14_2 109.5(3) . . ?
C15_2 C13_2 H13_2 107.1 . . ?
C4_2 C13_2 H13_2 107.1 . . ?
C14_2 C13_2 H13_2 107.1 . . ?
C13_2 C14_2 H14A_2 109.5 . . ?
C13_2 C14_2 H14B_2 109.5 . . ?
H14A_2 C14_2 H14B_2 109.5 . . ?
C13_2 C14_2 H14C_2 109.5 . . ?
H14A_2 C14_2 H14C_2 109.5 . . ?
H14B_2 C14_2 H14C_2 109.5 . . ?
C13_2 C15_2 H15A_2 109.5 . . ?
C13_2 C15_2 H15B_2 109.5 . . ?
H15A_2 C15_2 H15B_2 109.5 . . ?
C13_2 C15_2 H15C_2 109.5 . . ?
H15A_2 C15_2 H15C_2 109.5 . . ?
H15B_2 C15_2 H15C_2 109.5 . . ?

loop_
_geom_bond_atom_site_label_1
_geom_bond_atom_site_label_2
_geom_bond_distance
_geom_bond_site_symmetry_2
_geom_bond_publ_flag
C1_3 Cl2_31 1.64(3) . ?
C1_3 Cl2_3 1.716(16) . ?
C1_3 Cl1_3 1.733(15) . ?
C1_3 Cl1_31 1.85(2) . ?
C1_3 H1A_3 0.9900 . ?
C1_3 H1AB_3 0.9900 . ?
Cl1_3 Cl1_31 0.57(3) . ?
Cl1_3 C1_31 1.585(18) . ?
Cl2_3 C1_31 1.84(2) . ?
C1_31 Cl1_31 1.735(8) . ?
C1_31 Cl2_31 1.741(9) . ?
C1_31 H1A_31 0.9900 . ?
C1_31 H1AB_31 0.9900 . ?
C1_4 Cl1_4 1.733(5) . ?
C1_4 Cl2_4 1.766(5) . ?
C1_4 H1A_4 0.9900 . ?
C1_4 H1AB_4 0.9900 . ?
Pt1_1 B1_1 2.024(4) . ?
Pt1_1 P1_1 2.2653(11) . ?
Pt1_1 P3_1 2.3058(11) . ?
Pt1_1 Cl2_1 2.5146(11) . ?
Pt1_1 Pt2_1 3.0719(8) . ?
C1_1 P3_1 1.834(4) . ?
C1_1 P4_1 1.835(4) . ?
C1_1 H1A_1 0.9900 . ?
C1_1 H1AB_1 0.9900 . ?
Cl1_1 Pt2_1 2.5446(11) . ?
P2_1 C10_1 1.810(4) . ?
P2_1 C9_1 1.811(4) . ?
P2_1 C2_1 1.835(4) . ?
P2_1 Pt2_1 2.3049(11) . ?
B1_1 C1_2 1.591(5) . ?
B1_1 Pt2_1 2.023(4) . ?
Pt2_1 P4_1 2.2669(11) . ?
C2_1 P1_1 1.835(4) . ?
C2_1 H2A_1 0.9900 . ?
C2_1 H2AB_1 0.9900 . ?
P3_1 C6_1 1.811(4) . ?
P3_1 C5_1 1.812(4) . ?
C3_1 P4_1 1.813(4) . ?
C3_1 H3A_1 0.9800 . ?
C3_1 H3B_1 0.9800 . ?
C3_1 H3C_1 0.9800 . ?
P4_1 C4_1 1.817(4) . ?
C5_1 H5A_1 0.9800 . ?
C5_1 H5B_1 0.9800 . ?
C5_1 H5C_1 0.9800 . ?
C6_1 H6A_1 0.9800 . ?
C6_1 H6B_1 0.9800 . ?
C6_1 H6C_1 0.9800 . ?
C7_1 P1_1 1.808(4) . ?
C7_1 H7A_1 0.9800 . ?
C7_1 H7B_1 0.9800 . ?
C7_1 H7C_1 0.9800 . ?
C8_1 P1_1 1.804(4) . ?
C8_1 H8A_1 0.9800 . ?
C8_1 H8B_1 0.9800 . ?
C8_1 H8C_1 0.9800 . ?
C9_1 H9A_1 0.9800 . ?
C9_1 H9B_1 0.9800 . ?
C9_1 H9C_1 0.9800 . ?
C10_1 H10A_1 0.9800 . ?
C10_1 H10B_1 0.9800 . ?
C10_1 H10C_1 0.9800 . ?
C4_1 H4A_1 0.9800 . ?
C4_1 H4B_1 0.9800 . ?
C4_1 H4C_1 0.9800 . ?
C1_2 C2_2 1.428(5) . ?
C1_2 C6_2 1.429(5) . ?
C2_2 C3_2 1.391(5) . ?
C2_2 C10_2 1.518(5) . ?
C3_2 C4_2 1.376(5) . ?
C3_2 H3_2 0.9500 . ?
C4_2 C5_2 1.384(5) . ?
C4_2 C13_2 1.522(5) . ?
C5_2 C6_2 1.398(5) . ?
C5_2 H5_2 0.9500 . ?
C6_2 C7_2 1.515(5) . ?
C7_2 C8_2 1.529(5) . ?
C7_2 C9_2 1.531(5) . ?
C7_2 H7_2 1.0000 . ?
C8_2 H8A_2 0.9800 . ?
C8_2 H8B_2 0.9800 . ?
C8_2 H8C_2 0.9800 . ?
C9_2 H9A_2 0.9800 . ?
C9_2 H9B_2 0.9800 . ?
C9_2 H9C_2 0.9800 . ?
C10_2 C12_2 1.525(6) . ?
C10_2 C11_2 1.528(6) . ?
C10_2 H10_2 1.0000 . ?
C11_2 H11A_2 0.9800 . ?
C11_2 H11B_2 0.9800 . ?
C11_2 H11C_2 0.9800 . ?
C12_2 H12A_2 0.9800 . ?
C12_2 H12B_2 0.9800 . ?
C12_2 H12C_2 0.9800 . ?
C13_2 C15_2 1.497(6) . ?
C13_2 C14_2 1.529(6) . ?
C13_2 H13_2 1.0000 . ?
C14_2 H14A_2 0.9800 . ?
C14_2 H14B_2 0.9800 . ?
C14_2 H14C_2 0.9800 . ?
C15_2 H15A_2 0.9800 . ?
C15_2 H15B_2 0.9800 . ?
C15_2 H15C_2 0.9800 . ?

loop_
_geom_torsion_atom_site_label_1
_geom_torsion_atom_site_label_2
_geom_torsion_atom_site_label_3
_geom_torsion_atom_site_label_4
_geom_torsion
_geom_torsion_site_symmetry_1
_geom_torsion_site_symmetry_2
_geom_torsion_site_symmetry_3
_geom_torsion_site_symmetry_4
_geom_torsion_publ_flag
Cl2_31 C1_3 Cl1_3 Cl1_31 147(2) . . . . ?
Cl2_3 C1_3 Cl1_3 Cl1_31 149(3) . . . . ?
Cl2_31 C1_3 Cl1_3 C1_31 -105(9) . . . . ?
Cl2_3 C1_3 Cl1_3 C1_31 -102(10) . . . . ?
Cl1_31 C1_3 Cl1_3 C1_31 108(9) . . . . ?
Cl2_31 C1_3 Cl2_3 C1_31 70(10) . . . . ?
Cl1_3 C1_3 Cl2_3 C1_31 57(8) . . . . ?
Cl1_31 C1_3 Cl2_3 C1_31 69(8) . . . . ?
C1_3 Cl1_3 C1_31 Cl1_31 -72(9) . . . . ?
Cl1_31 Cl1_3 C1_31 Cl2_31 138.4(18) . . . . ?
C1_3 Cl1_3 C1_31 Cl2_31 66(8) . . . . ?
Cl1_31 Cl1_3 C1_31 Cl2_3 139.3(18) . . . . ?
C1_3 Cl1_3 C1_31 Cl2_3 67(8) . . . . ?
C1_3 Cl2_3 C1_31 Cl1_3 -112(10) . . . . ?
C1_3 Cl2_3 C1_31 Cl1_31 -96(10) . . . . ?
C1_3 Cl2_3 C1_31 Cl2_31 -108(11) . . . . ?
C1_3 Cl1_3 Cl1_31 C1_31 7.4(18) . . . . ?
C1_31 Cl1_3 Cl1_31 C1_3 -7.4(18) . . . . ?
Cl2_31 C1_31 Cl1_31 Cl1_3 -45.9(19) . . . . ?
Cl2_3 C1_31 Cl1_31 Cl1_3 -49(2) . . . . ?
Cl1_3 C1_31 Cl1_31 C1_3 116(8) . . . . ?
Cl2_31 C1_31 Cl1_31 C1_3 71(8) . . . . ?
Cl2_3 C1_31 Cl1_31 C1_3 68(7) . . . . ?
Cl2_31 C1_3 Cl1_31 Cl1_3 -37(3) . . . . ?
Cl2_3 C1_3 Cl1_31 Cl1_3 -36(3) . . . . ?
Cl2_31 C1_3 Cl1_31 C1_31 -97(8) . . . . ?
Cl2_3 C1_3 Cl1_31 C1_31 -97(8) . . . . ?
Cl1_3 C1_3 Cl1_31 C1_31 -61(8) . . . . ?
Cl2_3 C1_3 Cl2_31 C1_31 -115(10) . . . . ?
Cl1_3 C1_3 Cl2_31 C1_31 54(8) . . . . ?
Cl1_31 C1_3 Cl2_31 C1_31 64(8) . . . . ?
Cl1_3 C1_31 Cl2_31 C1_3 -118(10) . . . . ?
Cl1_31 C1_31 Cl2_31 C1_3 -104(10) . . . . ?
Cl2_3 C1_31 Cl2_31 C1_3 66(10) . . . . ?
C10_1 P2_1 C2_1 P1_1 178.4(2) . . . . ?
C9_1 P2_1 C2_1 P1_1 -72.9(2) . . . . ?
Pt2_1 P2_1 C2_1 P1_1 52.0(2) . . . . ?
P4_1 C1_1 P3_1 C6_1 -178.5(2) . . . . ?
P4_1 C1_1 P3_1 C5_1 -70.9(2) . . . . ?
P4_1 C1_1 P3_1 Pt1_1 52.8(2) . . . . ?
P3_1 C1_1 P4_1 C3_1 106.3(2) . . . . ?
P3_1 C1_1 P4_1 C4_1 -146.2(2) . . . . ?
P3_1 C1_1 P4_1 Pt2_1 -18.9(2) . . . . ?
P2_1 C2_1 P1_1 C8_1 -147.8(2) . . . . ?
P2_1 C2_1 P1_1 C7_1 104.3(2) . . . . ?
P2_1 C2_1 P1_1 Pt1_1 -21.6(2) . . . . ?
Pt2_1 B1_1 C1_2 C2_2 -39.9(5) . . . . ?
Pt1_1 B1_1 C1_2 C2_2 142.8(3) . . . . ?
Pt2_1 B1_1 C1_2 C6_2 135.8(3) . . . . ?
Pt1_1 B1_1 C1_2 C6_2 -41.5(5) . . . . ?
C6_2 C1_2 C2_2 C3_2 -0.8(5) . . . . ?
B1_1 C1_2 C2_2 C3_2 175.2(3) . . . . ?
C6_2 C1_2 C2_2 C10_2 178.3(3) . . . . ?
B1_1 C1_2 C2_2 C10_2 -5.8(5) . . . . ?
C1_2 C2_2 C3_2 C4_2 -0.7(6) . . . . ?
C10_2 C2_2 C3_2 C4_2 -179.8(4) . . . . ?
C2_2 C3_2 C4_2 C5_2 1.3(6) . . . . ?
C2_2 C3_2 C4_2 C13_2 -175.6(3) . . . . ?
C3_2 C4_2 C5_2 C6_2 -0.5(6) . . . . ?
C13_2 C4_2 C5_2 C6_2 176.3(4) . . . . ?
C4_2 C5_2 C6_2 C1_2 -0.9(6) . . . . ?
C4_2 C5_2 C6_2 C7_2 177.3(3) . . . . ?
C2_2 C1_2 C6_2 C5_2 1.5(5) . . . . ?
B1_1 C1_2 C6_2 C5_2 -174.4(3) . . . . ?
C2_2 C1_2 C6_2 C7_2 -176.6(3) . . . . ?
B1_1 C1_2 C6_2 C7_2 7.4(5) . . . . ?
C5_2 C6_2 C7_2 C8_2 -77.3(4) . . . . ?
C1_2 C6_2 C7_2 C8_2 100.9(4) . . . . ?
C5_2 C6_2 C7_2 C9_2 47.1(5) . . . . ?
C1_2 C6_2 C7_2 C9_2 -134.6(4) . . . . ?
C3_2 C2_2 C10_2 C12_2 -66.5(5) . . . . ?
C1_2 C2_2 C10_2 C12_2 114.4(4) . . . . ?
C3_2 C2_2 C10_2 C11_2 58.1(4) . . . . ?
C1_2 C2_2 C10_2 C11_2 -121.0(4) . . . . ?
C3_2 C4_2 C13_2 C15_2 -148.3(4) . . . . ?
C5_2 C4_2 C13_2 C15_2 34.9(6) . . . . ?
C3_2 C4_2 C13_2 C14_2 86.4(5) . . . . ?
C5_2 C4_2 C13_2 C14_2 -90.3(5) . . . . ?
